data_4026774
loop_
_publ_author_name
'John R. Goodell'
'Jennifer L. Poole'
'Aaron B. Beeler'
'Jeffrey Aub\'e'
'John A. Porco'

_publ_section_title
;
 Synthesis and Reactivity of Bicyclo[3.2.1]octanoid-Derived Cyclopropanes
;
_journal_name_full 'Journal of Organic Chemistry'
_journal_page_first 9792
_journal_page_last 9800
_journal_paper_doi 10.1021/jo2018922
_journal_volume 76
_journal_year 2011
_chemical_formula_moiety 'C23 H24 Br N O3'
_chemical_formula_sum 'C23 H24 Br N O3'
_chemical_formula_weight 442.34
_space_group_IT_number 14
_symmetry_cell_setting monoclinic
_symmetry_space_group_name_Hall '-P 2ybc'
_symmetry_space_group_name_H-M 'P 1 21/c 1'
_atom_sites_solution_hydrogens difmap
_atom_sites_solution_primary direct
_atom_sites_solution_secondary difmap
_audit_creation_method SHELXL-97
_audit_update_record
;
2010-08-31 # Formatted by publCIF
;
_cell_angle_alpha 90.00
_cell_angle_beta 102.0840(10)
_cell_angle_gamma 90.00
_cell_formula_units_Z 4
_cell_length_a 11.4651(3)
_cell_length_b 10.4634(2)
_cell_length_c 17.3065(5)
_cell_measurement_reflns_used 9044
_cell_measurement_temperature 173(2)
_cell_measurement_theta_max 28.13
_cell_measurement_theta_min 2.41
_cell_volume 2030.15(9)
_computing_cell_refinement 'Bruker SAINT+'
_computing_data_collection 'Bruker APEX2'
_computing_data_reduction 'Bruker SAINT+'
_computing_molecular_graphics 'Bruker SHELXTL'
_computing_publication_material 'Bruker SHELXTL'
_computing_structure_refinement 'SHELXL-97 (Sheldrick, 1997)'
_computing_structure_solution 'SHELXS-97 (Sheldrick, 1990)'
_diffrn_ambient_temperature 173(2)
_diffrn_measured_fraction_theta_full 1.000
_diffrn_measured_fraction_theta_max 1.000
_diffrn_measurement_device_type 'Bruker X8 APEX II diffractometer'
_diffrn_measurement_method 'phi and omega scans'
_diffrn_radiation_monochromator graphite
_diffrn_radiation_source 'fine-focus sealed tube'
_diffrn_radiation_type MoK\a
_diffrn_radiation_wavelength 0.71073
_diffrn_reflns_av_R_equivalents 0.0399
_diffrn_reflns_av_sigmaI/netI 0.0373
_diffrn_reflns_limit_h_max 15
_diffrn_reflns_limit_h_min -16
_diffrn_reflns_limit_k_max 14
_diffrn_reflns_limit_k_min -14
_diffrn_reflns_limit_l_max 24
_diffrn_reflns_limit_l_min -24
_diffrn_reflns_number 35229
_diffrn_reflns_theta_full 30.51
_diffrn_reflns_theta_max 30.51
_diffrn_reflns_theta_min 2.29
_exptl_absorpt_coefficient_mu 2.048
_exptl_absorpt_correction_T_max 0.5785
_exptl_absorpt_correction_T_min 0.4946
_exptl_absorpt_correction_type multi-scan
_exptl_absorpt_process_details SADABS
_exptl_crystal_colour colourless
_exptl_crystal_density_diffrn 1.447
_exptl_crystal_description block
_exptl_crystal_F_000 912
_exptl_crystal_size_max 0.40
_exptl_crystal_size_mid 0.35
_exptl_crystal_size_min 0.30
_refine_diff_density_max 0.383
_refine_diff_density_min -0.358
_refine_diff_density_rms 0.062
_refine_ls_extinction_method none
_refine_ls_goodness_of_fit_ref 1.003
_refine_ls_hydrogen_treatment refall
_refine_ls_matrix_type full
_refine_ls_number_constraints 0
_refine_ls_number_parameters 349
_refine_ls_number_reflns 6191
_refine_ls_number_restraints 0
_refine_ls_restrained_S_all 1.003
_refine_ls_R_factor_all 0.0627
_refine_ls_R_factor_gt 0.0341
_refine_ls_shift/su_max 0.007
_refine_ls_shift/su_mean 0.000
_refine_ls_structure_factor_coef Fsqd
_refine_ls_weighting_details 'calc w=1/[\s^2^(Fo^2^)+(0.0382P)^2^+0.7326P] where P=(Fo^2^+2Fc^2^)/3'
_refine_ls_weighting_scheme calc
_refine_ls_wR_factor_gt 0.0746
_refine_ls_wR_factor_ref 0.0851
_reflns_number_gt 4445
_reflns_number_total 6191
_reflns_threshold_expression >2sigma(I)
_cod_data_source_file jo2018922_si_001.cif
_cod_data_source_block compound20
_cod_original_sg_symbol_Hall 'P 2yb'
_cod_database_code 4026774

loop_
_symmetry_equiv_pos_as_xyz
'x, y, z'
'-x, y+1/2, -z+1/2'
'-x, -y, -z'
'x, -y-1/2, z-1/2'

loop_
_atom_site_label
_atom_site_type_symbol
_atom_site_fract_x
_atom_site_fract_y
_atom_site_fract_z
_atom_site_U_iso_or_equiv
_atom_site_adp_type
_atom_site_occupancy
_atom_site_symmetry_multiplicity
_atom_site_calc_flag
Br1 Br 0.033789(14) 0.262657(16) 0.116188(10) 0.03971(5) Uani 1 1 d
O1 O 0.43845(8) 1.08031(9) 0.05736(6) 0.0243(2) Uani 1 1 d
O2 O 0.33482(8) 0.87990(9) -0.03466(5) 0.0240(2) Uani 1 1 d
H2O H 0.3977(16) 0.8970(17) -0.0415(10) 0.040(5) Uiso 1 1 d
O3 O 0.57047(8) 0.69817(10) 0.18083(6) 0.0313(2) Uani 1 1 d
N1 N 0.42093(9) 0.75276(10) 0.07610(6) 0.0195(2) Uani 1 1 d
C1 C 0.40725(10) 0.97358(12) 0.09694(7) 0.0189(3) Uani 1 1 d
C2 C 0.38394(11) 0.98298(13) 0.17763(8) 0.0220(3) Uani 1 1 d
H2 H 0.4053(12) 1.0628(14) 0.2034(8) 0.021(4) Uiso 1 1 d
C3 C 0.27790(12) 0.92158(13) 0.20245(8) 0.0235(3) Uani 1 1 d
H3 H 0.2194(13) 0.9917(15) 0.1992(9) 0.028(4) Uiso 1 1 d
C4 C 0.21815(11) 0.81425(13) 0.14683(7) 0.0204(3) Uani 1 1 d
H4 H 0.2638(12) 0.7371(12) 0.1622(8) 0.009(3) Uiso 1 1 d
C5 C 0.21817(11) 0.84379(13) 0.06031(7) 0.0207(3) Uani 1 1 d
H5B H 0.1823(14) 0.7765(14) 0.0289(9) 0.023(4) Uiso 1 1 d
H5A H 0.1721(13) 0.9209(14) 0.0432(9) 0.026(4) Uiso 1 1 d
C6 C 0.34344(11) 0.86241(12) 0.04624(7) 0.0178(3) Uani 1 1 d
C7 C 0.50161(11) 0.77701(13) 0.14390(8) 0.0214(3) Uani 1 1 d
C8 C 0.49658(11) 0.91534(13) 0.16217(8) 0.0217(3) Uani 1 1 d
H8 H 0.5699(13) 0.9580(14) 0.1826(9) 0.025(4) Uiso 1 1 d
C9 C 0.34224(15) 1.16726(16) 0.03143(12) 0.0421(4) Uani 1 1 d
H9C H 0.369(2) 1.242(2) 0.0079(16) 0.087(9) Uiso 1 1 d
H9B H 0.309(2) 1.189(2) 0.0731(14) 0.075(7) Uiso 1 1 d
H9A H 0.277(2) 1.130(2) -0.0059(15) 0.083(8) Uiso 1 1 d
C10 C 0.31081(15) 0.87661(17) 0.28789(9) 0.0366(4) Uani 1 1 d
H10C H 0.3677(15) 0.8088(17) 0.2930(10) 0.036(5) Uiso 1 1 d
H10B H 0.2397(15) 0.8380(17) 0.3055(11) 0.042(5) Uiso 1 1 d
H10A H 0.3432(15) 0.9462(16) 0.3237(10) 0.040(5) Uiso 1 1 d
C11 C 0.09259(11) 0.78652(14) 0.15759(8) 0.0238(3) Uani 1 1 d
C12 C 0.00312(13) 0.87819(16) 0.14147(10) 0.0336(4) Uani 1 1 d
H12 H 0.0217(15) 0.9559(19) 0.1247(10) 0.046(5) Uiso 1 1 d
C13 C -0.11180(14) 0.84921(19) 0.14952(10) 0.0418(4) Uani 1 1 d
H13 H -0.1670(16) 0.9157(17) 0.1379(11) 0.044(5) Uiso 1 1 d
C14 C -0.13959(14) 0.72953(19) 0.17253(9) 0.0424(4) Uani 1 1 d
H14 H -0.2137(17) 0.7118(17) 0.1802(11) 0.046(5) Uiso 1 1 d
C15 C -0.05203(14) 0.63841(17) 0.18925(9) 0.0374(4) Uani 1 1 d
H15 H -0.0693(15) 0.5544(17) 0.2074(10) 0.043(5) Uiso 1 1 d
C16 C 0.06341(13) 0.66680(15) 0.18252(8) 0.0287(3) Uani 1 1 d
H16 H 0.1214(14) 0.6048(15) 0.1932(9) 0.031(4) Uiso 1 1 d
C17 C 0.41281(13) 0.62939(13) 0.03642(9) 0.0261(3) Uani 1 1 d
H17B H 0.3931(13) 0.6458(14) -0.0219(9) 0.026(4) Uiso 1 1 d
H17 H 0.4903(14) 0.5924(15) 0.0501(9) 0.029(4) Uiso 1 1 d
C18 C 0.32111(12) 0.53820(12) 0.05606(8) 0.0228(3) Uani 1 1 d
C19 C 0.22167(13) 0.50507(14) -0.00049(8) 0.0259(3) Uani 1 1 d
H19 H 0.2110(13) 0.5408(15) -0.0502(9) 0.026(4) Uiso 1 1 d
C20 C 0.13585(13) 0.42251(13) 0.01665(8) 0.0259(3) Uani 1 1 d
H20 H 0.0637(13) 0.4010(15) -0.0222(9) 0.029(4) Uiso 1 1 d
C21 C 0.15155(12) 0.37377(13) 0.09196(8) 0.0244(3) Uani 1 1 d
C22 C 0.25085(13) 0.40253(14) 0.14961(8) 0.0281(3) Uani 1 1 d
H22 H 0.2640(13) 0.3670(15) 0.1991(10) 0.029(4) Uiso 1 1 d
C23 C 0.33571(13) 0.48438(14) 0.13120(8) 0.0270(3) Uani 1 1 d
H23 H 0.4032(14) 0.5042(15) 0.1686(10) 0.034(4) Uiso 1 1 d

loop_
_atom_site_aniso_label
_atom_site_aniso_U_11
_atom_site_aniso_U_22
_atom_site_aniso_U_33
_atom_site_aniso_U_23
_atom_site_aniso_U_13
_atom_site_aniso_U_12
Br1 0.03803(8) 0.04315(9) 0.03483(8) 0.00767(7) 0.00048(6) -0.01628(7)
O1 0.0247(4) 0.0180(4) 0.0325(5) 0.0036(4) 0.0112(4) 0.0027(4)
O2 0.0237(4) 0.0323(5) 0.0161(4) 0.0007(4) 0.0046(4) -0.0001(4)
O3 0.0221(4) 0.0354(5) 0.0355(5) 0.0142(4) 0.0040(4) 0.0058(4)
N1 0.0194(5) 0.0186(5) 0.0212(5) -0.0015(4) 0.0057(4) 0.0030(4)
C1 0.0168(5) 0.0193(6) 0.0212(6) -0.0006(5) 0.0055(4) 0.0006(5)
C2 0.0209(6) 0.0244(7) 0.0214(6) -0.0065(5) 0.0059(5) -0.0041(5)
C3 0.0233(6) 0.0288(7) 0.0202(6) -0.0076(5) 0.0086(5) -0.0045(5)
C4 0.0172(5) 0.0230(6) 0.0217(6) -0.0036(5) 0.0058(5) -0.0005(5)
C5 0.0170(5) 0.0251(7) 0.0196(6) -0.0037(5) 0.0029(5) 0.0003(5)
C6 0.0178(5) 0.0201(6) 0.0153(5) -0.0003(5) 0.0029(4) 0.0019(5)
C7 0.0166(5) 0.0266(7) 0.0219(6) 0.0047(5) 0.0063(5) 0.0009(5)
C8 0.0166(5) 0.0278(7) 0.0198(6) -0.0006(5) 0.0019(5) -0.0031(5)
C9 0.0371(8) 0.0264(8) 0.0641(11) 0.0107(8) 0.0139(8) 0.0130(7)
C10 0.0394(8) 0.0507(10) 0.0206(7) -0.0041(7) 0.0080(6) -0.0153(7)
C11 0.0197(6) 0.0327(7) 0.0203(6) -0.0077(5) 0.0071(5) -0.0038(5)
C12 0.0244(6) 0.0385(9) 0.0395(8) -0.0054(7) 0.0101(6) 0.0009(6)
C13 0.0211(7) 0.0648(12) 0.0406(9) -0.0127(8) 0.0089(6) 0.0056(7)
C14 0.0232(6) 0.0765(12) 0.0305(7) -0.0178(8) 0.0128(6) -0.0164(7)
C15 0.0344(7) 0.0534(10) 0.0280(7) -0.0080(7) 0.0147(6) -0.0200(7)
C16 0.0279(7) 0.0359(8) 0.0242(6) -0.0061(6) 0.0098(5) -0.0069(6)
C17 0.0311(7) 0.0204(6) 0.0304(7) -0.0046(5) 0.0146(6) 0.0007(5)
C18 0.0283(6) 0.0171(6) 0.0250(6) -0.0027(5) 0.0102(5) 0.0024(5)
C19 0.0333(7) 0.0252(7) 0.0193(6) 0.0013(5) 0.0060(5) 0.0042(6)
C20 0.0275(7) 0.0252(7) 0.0232(6) -0.0017(5) 0.0008(5) 0.0024(5)
C21 0.0262(6) 0.0207(6) 0.0264(7) -0.0002(5) 0.0055(5) -0.0013(5)
C22 0.0331(7) 0.0288(7) 0.0205(6) 0.0034(5) 0.0010(5) -0.0035(6)
C23 0.0272(6) 0.0275(7) 0.0238(6) -0.0001(5) -0.0001(5) -0.0024(6)

loop_
_atom_type_symbol
_atom_type_description
_atom_type_scat_dispersion_real
_atom_type_scat_dispersion_imag
_atom_type_scat_source
C C 0.0033 0.0016 'International Tables Vol C Tables 4.2.6.8 and 6.1.1.4'
H H 0.0000 0.0000 'International Tables Vol C Tables 4.2.6.8 and 6.1.1.4'
N N 0.0061 0.0033 'International Tables Vol C Tables 4.2.6.8 and 6.1.1.4'
O O 0.0106 0.0060 'International Tables Vol C Tables 4.2.6.8 and 6.1.1.4'
Br Br -0.2901 2.4595 'International Tables Vol C Tables 4.2.6.8 and 6.1.1.4'

loop_
_geom_angle_atom_site_label_1
_geom_angle_atom_site_label_2
_geom_angle_atom_site_label_3
_geom_angle
C1 O1 C9 113.81(11)
C7 N1 C17 122.56(11)
C7 N1 C6 114.10(10)
C17 N1 C6 123.33(10)
O1 C1 C2 121.73(11)
O1 C1 C8 119.62(10)
C2 C1 C8 62.76(9)
O1 C1 C6 117.58(10)
C2 C1 C6 115.37(11)
C8 C1 C6 106.95(10)
C1 C2 C3 123.64(11)
C1 C2 C8 58.86(8)
C3 C2 C8 127.21(12)
C2 C3 C10 110.87(11)
C2 C3 C4 114.19(11)
C10 C3 C4 111.62(12)
C11 C4 C5 110.70(10)
C11 C4 C3 111.79(11)
C5 C4 C3 111.89(11)
C6 C5 C4 112.15(10)
O2 C6 N1 111.36(10)
O2 C6 C5 107.88(10)
N1 C6 C5 111.35(10)
O2 C6 C1 113.37(10)
N1 C6 C1 101.97(9)
C5 C6 C1 110.89(10)
O3 C7 N1 124.97(13)
O3 C7 C8 126.49(12)
N1 C7 C8 108.45(11)
C7 C8 C1 106.81(10)
C7 C8 C2 123.68(11)
C1 C8 C2 58.38(8)
C12 C11 C16 118.00(13)
C12 C11 C4 121.52(13)
C16 C11 C4 120.47(12)
C13 C12 C11 120.38(16)
C14 C13 C12 120.80(16)
C13 C14 C15 119.47(14)
C14 C15 C16 120.24(16)
C15 C16 C11 121.09(14)
N1 C17 C18 115.65(11)
C19 C18 C23 118.62(13)
C19 C18 C17 120.60(12)
C23 C18 C17 120.77(12)
C18 C19 C20 121.44(13)
C21 C20 C19 118.38(12)
C20 C21 C22 121.89(13)
C20 C21 Br1 118.64(10)
C22 C21 Br1 119.47(10)
C21 C22 C23 118.82(13)
C22 C23 C18 120.81(12)

loop_
_geom_bond_atom_site_label_1
_geom_bond_atom_site_label_2
_geom_bond_distance
Br1 C21 1.8940(14)
O1 C1 1.3953(15)
O1 C9 1.4279(18)
O2 C6 1.3947(15)
O3 C7 1.2252(16)
N1 C7 1.3574(16)
N1 C17 1.4559(17)
N1 C6 1.4767(16)
C1 C2 1.4791(18)
C1 C8 1.4867(17)
C1 C6 1.5458(17)
C2 C3 1.5145(18)
C2 C8 1.5444(18)
C3 C10 1.522(2)
C3 C4 1.5430(18)
C4 C11 1.5177(18)
C4 C5 1.5290(18)
C5 C6 1.5188(18)
C7 C8 1.4852(19)
C11 C12 1.389(2)
C11 C16 1.388(2)
C12 C13 1.387(2)
C13 C14 1.372(3)
C14 C15 1.371(3)
C15 C16 1.385(2)
C17 C18 1.5102(19)
C18 C19 1.3823(19)
C18 C23 1.3946(19)
C19 C20 1.387(2)
C20 C21 1.3759(19)
C21 C22 1.3808(19)
C22 C23 1.383(2)
